data_2004846
loop_
_publ_author_name
'Gordon, J. C.'
'Fanwick, P. E.'
'Poli, R.'

_publ_section_title '[(\h^5^-C~5~Me~5~)~2~Mo~2~(\m-I)~4~]^+^[FeI~4~]^{-^}.[(\h^5^-C~5~Me~5~)~2~Mo~2~I~2~(\m-I)~2~(\m-O)]'
_journal_issue 5
_journal_name_full 'Acta Crystallographica Section C'
_journal_page_first 1098
_journal_page_last 1101
_journal_paper_doi 10.1107/S0108270195016283
_journal_volume 52
_journal_year 1996
_chemical_formula_iupac '[Mo2 (C10 H15)2 I4]  [Fe I4]  , [Mo2 (C10 H15)2 I4 O1]'
_chemical_formula_sum 'C40 H60 Fe I12 Mo4 O'
_chemical_formula_weight 2519.38
_chemical_name_systematic
;
bis(pentamethylcyclopentadienyl)tetra(\m-iodo)dimolybdenum(III,IV)
tetraiodoferrate(III), inclusion complex with
bis(pentamethylcyclopentadienyl)di(\m-iodo)(\m-oxo)diiododimolybdenum(IV)
;
_space_group_IT_number 11
_symmetry_cell_setting monoclinic
_symmetry_space_group_name_Hall '-P 2yb'
_symmetry_space_group_name_H-M 'P 1 21/m 1'
_atom_type_scat_source International_Tables_for_X-Ray_Crystallography_(1974,_Vol._IV)
_cell_angle_alpha 90.00
_cell_angle_beta 105.295(6)
_cell_angle_gamma 90.00
_cell_formula_units_Z 2
_cell_length_a 12.0939(7)
_cell_length_b 15.464(4)
_cell_length_c 16.854(2)
_cell_measurement_reflns_used 25
_cell_measurement_temperature 20
_cell_measurement_theta_max 23
_cell_measurement_theta_min 19
_cell_volume 3040.4(9)
_computing_cell_refinement CAD4_(Enraf-Nonius,_1977)
_computing_data_collection CAD4_(Enraf-Nonius,_1977)
_computing_data_reduction PROCESS_MolEN_(Fair,_1990)
_computing_molecular_graphics ORTEPII_(Johnson,_1976)
_computing_publication_material CIF_VAX_MolEN
_computing_structure_refinement LSFM_MolEN
_computing_structure_solution SHELXS86_(Sheldrick,_1985)
_diffrn_ambient_temperature 20
_diffrn_measurement_device Enraf_Nonius_CAD4
_diffrn_measurement_method \q/2\q
_diffrn_radiation_type MoK\a
_diffrn_radiation_wavelength 0.71073
_diffrn_reflns_av_R_equivalents 0.000
_diffrn_reflns_limit_h_max 12
_diffrn_reflns_limit_h_min -13
_diffrn_reflns_limit_k_max 16
_diffrn_reflns_limit_k_min 0
_diffrn_reflns_limit_l_max 18
_diffrn_reflns_limit_l_min 0
_diffrn_reflns_number 4140
_diffrn_reflns_theta_max 22.50
_diffrn_reflns_theta_min 2.00
_diffrn_standards_decay_% <5
_diffrn_standards_interval_time 83
_diffrn_standards_number 3
_exptl_absorpt_coefficient_mu 7.077
_exptl_absorpt_correction_T_max 0.2833
_exptl_absorpt_correction_T_min 0.1424
_exptl_absorpt_correction_type refined_empirical_(Walker_&_Stuart,_1983)
_exptl_crystal_colour 'dark red'
_exptl_crystal_density_diffrn 2.75
_exptl_crystal_density_meas ?
_exptl_crystal_description plate
_exptl_crystal_F_000 2276
_exptl_crystal_size_max 0.32
_exptl_crystal_size_mid 0.30
_exptl_crystal_size_min 0.10
_refine_diff_density_max 2.19
_refine_diff_density_min -1.32
_refine_ls_extinction_method none
_refine_ls_goodness_of_fit_obs 1.619
_refine_ls_hydrogen_treatment 'not refined, U = 1.3Ueq of bonding atom'
_refine_ls_matrix_type full
_refine_ls_number_parameters 283
_refine_ls_number_reflns 3198
_refine_ls_R_factor_all 0.048
_refine_ls_R_factor_obs 0.048
_refine_ls_shift/esd_max 0.003
_refine_ls_structure_factor_coef F
_refine_ls_weighting_details 'w = 1/[\sFo^2^ + (0.020Fo)^2^ + 1.000]'
_refine_ls_weighting_scheme calc
_refine_ls_wR_factor_obs 0.063
_reflns_number_observed 3198
_reflns_number_total 4140
_reflns_observed_criterion >3.0\s(I)
_cod_data_source_file bk1202.cif
_cod_data_source_block RPJG2
_cod_depositor_comments
;
The following automatic conversions were performed:

'_exptl_crystal_density_meas' value 'not measured' was changed to '?'
- the value is perceived as not measured.

Automatic conversion script
Id: cif_fix_values 3008 2015-01-20 13:52:24Z robertas 

The following automatic conversions were performed:

'_refine_ls_weighting_scheme' value '1/[\sFo^2^ + (0.020Fo)^2^ +
1.000]' was changed to 'calc'. New tag '_refine_ls_weighting_details'
was created. The value of the new tag was set to 'w = 1/[\sFo^2^ +
(0.020Fo)^2^ + 1.000]'.

Automatic conversion script
Id: cif_fix_values 3143 2015-03-26 13:38:13Z robertas 
;
_cod_original_cell_volume 3040.5(14)
_cod_original_sg_symbol_Hall '-P 2y1'
_cod_original_sg_symbol_H-M 'P 21/m'
_cod_original_formula_sum 'C40 H60 Fe1 I12 Mo4 O1'
_cod_database_code 2004846

loop_
_symmetry_equiv_pos_as_xyz
x,y,z
x,1/2-y,z
-x,-y,-z
-x,1/2+y,-z

loop_
_atom_site_aniso_label
_atom_site_aniso_U_11
_atom_site_aniso_U_22
_atom_site_aniso_U_33
_atom_site_aniso_U_12
_atom_site_aniso_U_13
_atom_site_aniso_U_23
I(1) 0.0760(6) 0.0560(6) 0.0362(4) 0.0027(6) 0.0163(4) 0.0107(5)
I(11) 0.0275(5) 0.0406(7) 0.0581(8) 0.0000 0.0058(5) 0.0000
I(12) 0.0332(5) 0.0467(8) 0.0566(7) 0.0000 0.0208(5) 0.0000
I(21) 0.0406(7) 0.202(2) 0.0334(7) 0.0000 0.0164(5) 0.0000
I(22) 0.0368(6) 0.0887(11) 0.0345(6) 0.0000 0.0134(5) 0.0000
I(23) 0.0747(7) 0.0288(5) 0.0875(8) 0.0151(5) -0.0256(6) -0.0184(6)
I(31) 0.0421(7) 0.0729(11) 0.0711(10) 0.0000 0.0023(7) 0.0000
I(32) 0.0515(7) 0.1088(14) 0.0551(8) 0.0000 0.0256(6) 0.0000
I(33) 0.0775(7) 0.0663(7) 0.0937(8) 0.0010(6) 0.0257(6) 0.0341(6)
Mo(1) 0.0287(4) 0.0263(6) 0.0319(5) -0.0005(5) 0.0097(4) 0.0024(5)
Mo(21) 0.0262(6) 0.0242(8) 0.0274(7) 0.0000 0.0080(5) 0.0000
Mo(22) 0.0286(7) 0.0232(8) 0.0277(7) 0.0000 0.0064(5) 0.0000
Fe 0.0375(12) 0.0434(17) 0.0441(14) 0.0000 0.0152(10) 0.0000
O(11) 0.041(6) 0.008(5) 0.042(6) 0.0000 0.019(4) 0.0000
C(11) 0.044(7) 0.035(8) 0.042(7) 0.005(7) 0.004(6) 0.000(7)
C(12) 0.049(7) 0.032(8) 0.047(7) -0.008(6) 0.019(5) -0.002(7)
C(13) 0.047(7) 0.027(7) 0.048(7) -0.001(6) 0.013(5) 0.004(7)
C(14) 0.041(6) 0.033(8) 0.051(7) 0.002(6) 0.018(5) -0.008(7)
C(15) 0.050(6) 0.024(7) 0.048(7) 0.002(6) 0.021(5) -0.004(6)
C(111) 0.064(8) 0.032(8) 0.042(7) -0.001(7) 0.005(6) -0.004(7)
C(121) 0.049(7) 0.050(10) 0.081(10) -0.013(7) 0.020(7) 0.018(9)
C(131) 0.075(10) 0.028(8) 0.073(10) 0.001(8) 0.012(8) 0.021(8)
C(141) 0.054(8) 0.035(9) 0.104(12) 0.011(7) 0.022(8) 0.013(9)
C(151) 0.077(8) 0.039(8) 0.055(7) 0.008(7) 0.040(5) 0.005(7)
C(211) 0.038(10) 0.073(15) 0.028(9) 0.0000 0.004(8) 0.0000
C(212) 0.033(6) 0.034(8) 0.037(7) -0.004(6) -0.001(5) 0.004(6)
C(213) 0.027(5) 0.037(7) 0.042(7) 0.012(6) 0.005(5) -0.003(7)
C(221) 0.027(8) 0.054(13) 0.038(9) 0.0000 0.013(7) 0.0000
C(222) 0.036(6) 0.031(7) 0.045(7) -0.007(6) 0.006(5) 0.004(6)
C(223) 0.036(6) 0.041(7) 0.034(6) -0.004(6) 0.008(5) -0.003(7)
C(2111) 0.027(9) 0.11(2) 0.023(9) 0.0000 0.001(7) 0.0000
C(2121) 0.070(10) 0.059(10) 0.065(10) -0.007(9) -0.003(8) 0.032(9)
C(2131) 0.043(7) 0.081(12) 0.078(11) 0.026(8) 0.015(7) -0.012(10)
C(2211) 0.036(11) 0.083(18) 0.076(16) 0.0000 0.005(11) 0.0000
C(2221) 0.056(8) 0.043(9) 0.092(12) -0.025(8) 0.000(9) -0.002(10)
C(2231) 0.059(8) 0.095(13) 0.048(8) 0.024(9) 0.005(7) -0.028(9)

loop_
_atom_site_label
_atom_site_fract_x
_atom_site_fract_y
_atom_site_fract_z
_atom_site_U_iso_or_equiv
_atom_site_thermal_displace_type
_atom_site_calc_flag
I(1) -0.17329(10) .12283(8) .38087(6) .0558(3) Uani ?
I(11) -.00759(10) .2500 .25322(9) .0431(4) Uani ?
I(12) -0.40782(10) .2500 .22749(9) .0438(4) Uani ?
I(21) .58640(13) .2500 .46977(9) .0908(8) Uani ?
I(22) .38782(11) .2500 .68095(8) .0526(4) Uani ?
I(23) .48674(10) .09349(7) .57687(8) .0726(4) Uani ?
I(31) .00373(13) .2500 .88158(11) .0644(5) Uani ?
I(32) .34553(13) .2500 .89677(10) .0696(5) Uani ?
I(33) .23559(11) .11593(9) 1.07091(9) .0786(4) Uani ?
Mo(1) -0.21411(8) .15894(7) .21330(7) .0287(3) Uani ?
Mo(21) .58933(12) .2500 .63337(9) .0258(4) Uani ?
Mo(22) .38679(12) .2500 .51708(9) .0267(4) Uani ?
Fe .2028(2) .2500 .98116(18) .0408(8) Uani ?
O(11) -0.2340(10) .2500 .1344(7) .029(3) Uani ?
C(11) -0.3063(12) .0777(10) .1015(9) .042(4) Uani ?
C(12) -0.3168(11) .0315(10) .1699(9) .041(4) Uani ?
C(13) -0.2060(12) .0009(9) .2124(9) .040(4) Uani ?
C(14) -0.1262(11) .0349(9) .1734(9) .041(4) Uani ?
C(15) -0.1894(11) .0819(9) .1022(8) .039(4) Uani ?
C(111) -0.4023(13) .1118(10) .0337(9) .048(4) Uani ?
C(121) -0.4234(13) .0045(11) .1922(11) .060(5) Uani ?
C(131) -0.1771(15) -.0655(10) .2799(11) .060(5) Uani ?
C(141) -.0017(13) .0164(11) .1944(12) .064(5) Uani ?
C(151) -0.1382(13) .1204(11) .0393(9) .053(4) Uani ?
C(211) .6901(17) .2500 .7720(12) .047(6) Uani ?
C(212) .7234(11) .1765(9) .7360(8) .037(4) Uani ?
C(213) .7747(10) .2039(9) .6734(8) .036(3) Uani ?
C(221) .1842(14) .2500 .4821(12) .039(5) Uani ?
C(222) .2217(11) .1762(9) .4476(9) .038(4) Uani ?
C(223) .2833(11) .2029(10) .3906(8) .038(3) Uani ?
C(2111) .6410(16) .2500 .8470(12) .056(7) Uani ?
C(2121) .7154(16) .0857(12) .7656(11) .069(5) Uani ?
C(2131) .8366(13) .1484(13) .6268(11) .068(5) Uani ?
C(2211) .1052(19) .2500 .5377(17) .067(8) Uani ?
C(2221) .1891(14) .0837(11) .4591(13) .067(6) Uani ?
C(2231) .3232(14) .1471(14) .3342(10) .069(5) Uani ?
H(1111) -0.4253 .0686 -0.0092 .0632 Uiso calc
H(1112) -0.3784 .1619 .0084 .0632 Uiso calc
H(1113) -0.4668 .1267 .0522 .0632 Uiso calc
H(1211) -0.4806 .0495 .1808 .0793 Uiso calc
H(1212) -0.4091 -0.0099 .2495 .0793 Uiso calc
H(1213) -0.4572 -0.0456 .1611 .0793 Uiso calc
H(1311) -0.1101 -0.0499 .3205 .0765 Uiso calc
H(1312) -0.1680 -0.1201 .2575 .0765 Uiso calc
H(1313) -0.2399 -0.0689 .3053 .0765 Uiso calc
H(1411) .0271 .0078 .2531 .0819 Uiso calc
H(1412) .0399 .0633 .1794 .0819 Uiso calc
H(1413) .0140 -0.0348 .1679 .0819 Uiso calc
H(1511) -0.1799 .1673 .0136 .0733 Uiso calc
H(1512) -0.1299 .0776 .0009 .0733 Uiso calc
H(1513) -0.0600 .1402 .0672 .0733 Uiso calc
H(21111) .5603 .2500 .8299 .0766 Uiso calc
H(21112) .6674 .3001 .8794 .0766 Uiso calc
H(21211) .7148 .0462 .7236 .0876 Uiso calc
H(21212) .6437 .0804 .7813 .0876 Uiso calc
H(21213) .7761 .0750 .8125 .0876 Uiso calc
H(21311) .9174 .1591 .6434 .0892 Uiso calc
H(21312) .8109 .1607 .5682 .0892 Uiso calc
H(21313) .8242 .0882 .6335 .0892 Uiso calc
H(22111) .0270 .2500 .5076 .0803 Uiso calc
H(22112) .1190 .3001 .5730 .0803 Uiso calc
H(22211) .1110 .0724 .4351 .0843 Uiso calc
H(22212) .2078 .0686 .5164 .0843 Uiso calc
H(22213) .2334 .0439 .4339 .0843 Uiso calc
H(22311) .2597 .1212 .2951 .0905 Uiso calc
H(22312) .3695 .1008 .3642 .0905 Uiso calc
H(22313) .3677 .1785 .3058 .0905 Uiso calc

loop_
_geom_angle_atom_site_label_1
_geom_angle_atom_site_label_2
_geom_angle_atom_site_label_3
_geom_angle_site_symmetry_1
_geom_angle_site_symmetry_3
_geom_angle
_geom_angle_publ_flag
Mo(1) I(11) Mo(1) . 2 60.61(5) yes
Mo(1) I(12) Mo(1) . 2 60.46(5) yes
I(1) Mo(1) I(11) . . 87.07(5) yes
I(1) Mo(1) I(12) . . 86.72(5) yes
I(1) Mo(1) Mo(1) . 2 101.54(4) ?
I(1) Mo(1) O(11) . . 144.0(3) yes
I(1) Mo(1) C(11) . . 129.7(4) ?
I(1) Mo(1) C(12) . . 94.9(4) ?
I(1) Mo(1) C(13) . . 79.0(4) ?
I(1) Mo(1) C(14) . . 98.7(4) ?
I(1) Mo(1) C(15) . . 133.8(4) ?
I(11) Mo(1) I(12) . . 116.22(5) yes
I(11) Mo(1) Mo(1) . 2 59.69(3) ?
I(11) Mo(1) O(11) . . 74.7(4) yes
I(11) Mo(1) C(11) . . 133.2(4) ?
I(11) Mo(1) C(12) . . 150.1(4) ?
I(11) Mo(1) C(13) . . 118.1(3) ?
I(11) Mo(1) C(14) . . 92.1(3) ?
I(11) Mo(1) C(15) . . 99.1(4) ?
I(12) Mo(1) Mo(1) . 2 59.77(3) ?
I(12) Mo(1) O(11) . . 74.6(3) yes
I(12) Mo(1) C(11) . . 96.3(4) ?
I(12) Mo(1) C(12) . . 93.6(4) ?
I(12) Mo(1) C(13) . . 122.6(3) ?
I(12) Mo(1) C(14) . . 151.5(4) ?
I(12) Mo(1) C(15) . . 128.4(4) ?
Mo(1) Mo(1) O(11) 2 . 42.4(3) ?
Mo(1) Mo(1) C(11) 2 . 123.2(4) ?
Mo(1) Mo(1) C(12) 2 . 147.3(4) ?
Mo(1) Mo(1) C(13) 2 . 177.6(3) ?
Mo(1) Mo(1) C(14) 2 . 143.9(4) ?
Mo(1) Mo(1) C(15) 2 . 121.1(4) ?
O(11) Mo(1) C(11) . . 83.5(5) ?
O(11) Mo(1) C(12) . . 116.4(5) ?
O(11) Mo(1) C(13) . . 137.0(5) ?
O(11) Mo(1) C(14) . . 112.5(5) ?
O(11) Mo(1) C(15) . . 80.5(5) ?
C(11) Mo(1) C(12) . . 34.8(5) ?
C(11) Mo(1) C(13) . . 57.3(5) ?
C(11) Mo(1) C(14) . . 58.8(5) ?
C(11) Mo(1) C(15) . . 35.8(5) ?
C(12) Mo(1) C(13) . . 34.5(5) ?
C(12) Mo(1) C(14) . . 58.1(5) ?
C(12) Mo(1) C(15) . . 58.8(5) ?
C(13) Mo(1) C(14) . . 33.8(5) ?
C(13) Mo(1) C(15) . . 57.6(5) ?
C(14) Mo(1) C(15) . . 35.8(5) ?
Mo(1) O(11) Mo(1) . 2 95.1(6) yes
Mo(1) C(11) C(12) . . 74.4(9) ?
Mo(1) C(11) C(15) . . 72.5(8) ?
Mo(1) C(11) C(111) . . 123.1(10) ?
C(12) C(11) C(15) . . 109.1(13) ?
C(12) C(11) C(111) . . 126.4(14) ?
C(15) C(11) C(111) . . 124.3(14) ?
Mo(1) C(12) C(11) . . 70.7(8) ?
Mo(1) C(12) C(13) . . 76.8(9) ?
Mo(1) C(12) C(121) . . 125.3(12) ?
C(11) C(12) C(13) . . 108.0(12) ?
C(11) C(12) C(121) . . 128.7(14) ?
C(13) C(12) C(121) . . 122.7(14) ?
Mo(1) C(13) C(12) . . 68.7(8) ?
Mo(1) C(13) C(14) . . 70.3(8) ?
Mo(1) C(13) C(131) . . 132.8(12) ?
C(12) C(13) C(14) . . 108.1(13) ?
C(12) C(13) C(131) . . 127.5(14) ?
C(14) C(13) C(131) . . 123.9(14) ?
Mo(1) C(14) C(13) . . 75.8(9) ?
Mo(1) C(14) C(15) . . 69.5(8) ?
Mo(1) C(14) C(141) . . 126.2(11) ?
C(13) C(14) C(15) . . 107.5(12) ?
C(13) C(14) C(141) . . 126.6(15) ?
C(15) C(14) C(141) . . 125.4(14) ?
Mo(1) C(15) C(11) . . 71.7(8) ?
Mo(1) C(15) C(14) . . 74.8(8) ?
Mo(1) C(15) C(151) . . 122.7(10) ?
C(11) C(15) C(14) . . 107.1(13) ?
C(11) C(15) C(151) . . 128.2(14) ?
C(14) C(15) C(151) . . 124.6(13) ?
Mo(21) I(21) Mo(22) . . 59.09(5) yes
Mo(21) I(22) Mo(22) . . 58.68(5) yes
Mo(21) I(23) Mo(22) . . 58.36(5) yes
I(21) Mo(21) I(22) . . 120.86(7) yes
I(21) Mo(21) I(23) . . 76.65(5) yes
I(21) Mo(21) I(23) . 2 76.65(5) ?
I(21) Mo(21) Mo(22) . . 60.21(6) ?
I(21) Mo(21) C(211) . . 150.4(5) ?
I(21) Mo(21) C(212) . . 124.5(4) ?
I(21) Mo(21) C(212) . 2 124.5(4) ?
I(21) Mo(21) C(213) . . 92.8(4) ?
I(21) Mo(21) C(213) . 2 92.8(4) ?
I(22) Mo(21) I(23) . . 75.54(5) yes
I(22) Mo(21) I(23) . 2 75.54(5) ?
I(22) Mo(21) Mo(22) . . 60.65(5) ?
I(22) Mo(21) C(211) . . 88.7(5) ?
I(22) Mo(21) C(212) . . 106.2(4) ?
I(22) Mo(21) C(212) . 2 106.2(4) ?
I(22) Mo(21) C(213) . . 142.1(4) ?
I(22) Mo(21) C(213) . 2 142.1(4) ?
I(23) Mo(21) I(23) . 2 121.69(7) yes
I(23) Mo(21) Mo(22) . . 60.86(4) ?
I(23) Mo(21) C(211) . . 114.36(15) ?
I(23) Mo(21) C(212) . . 89.4(4) ?
I(23) Mo(21) C(212) . 2 147.3(4) ?
I(23) Mo(21) C(213) . . 98.3(4) ?
I(23) Mo(21) C(213) . 2 133.7(4) ?
Mo(22) Mo(21) C(211) . . 149.3(5) ?
Mo(22) Mo(21) C(212) . . 149.1(3) ?
Mo(22) Mo(21) C(212) . 2 149.1(3) ?
Mo(22) Mo(21) C(213) . . 147.9(4) ?
Mo(22) Mo(21) C(213) . 2 147.9(4) ?
C(211) Mo(21) C(212) . . 34.9(4) ?
C(211) Mo(21) C(212) . 2 34.9(4) ?
C(211) Mo(21) C(213) . . 59.4(6) ?
C(211) Mo(21) C(213) . 2 59.4(6) ?
C(212) Mo(21) C(212) . 2 58.4(7) ?
C(212) Mo(21) C(213) . . 35.9(5) ?
C(212) Mo(21) C(213) . 2 59.7(5) ?
C(213) Mo(21) C(213) . 2 36.5(8) ?
I(21) Mo(22) I(22) . . 121.38(7) yes
I(21) Mo(22) I(23) . . 76.84(5) yes
I(21) Mo(22) I(23) . 2 76.84(5) ?
I(21) Mo(22) Mo(21) . . 60.71(6) ?
I(21) Mo(22) C(221) . . 149.8(5) ?
I(21) Mo(22) C(222) . . 124.0(4) ?
I(21) Mo(22) C(222) . 2 124.0(4) ?
I(21) Mo(22) C(223) . . 92.1(3) ?
I(21) Mo(22) C(223) . 2 92.1(3) ?
I(22) Mo(22) I(23) . . 75.51(5) yes
I(22) Mo(22) I(23) . 2 75.51(5) ?
I(22) Mo(22) Mo(21) . . 60.67(5) ?
I(22) Mo(22) C(221) . . 88.9(5) ?
I(22) Mo(22) C(222) . . 106.2(4) ?
I(22) Mo(22) C(222) . 2 106.2(4) ?
I(22) Mo(22) C(223) . . 142.2(4) ?
I(22) Mo(22) C(223) . 2 142.2(4) ?
I(23) Mo(22) I(23) . 2 121.54(7) yes
I(23) Mo(22) Mo(21) . . 60.78(4) ?
I(23) Mo(22) C(221) . . 114.48(15) ?
I(23) Mo(22) C(222) . . 89.3(4) ?
I(23) Mo(22) C(222) . 2 147.5(4) ?
I(23) Mo(22) C(223) . . 98.0(4) ?
I(23) Mo(22) C(223) . 2 134.0(4) ?
Mo(21) Mo(22) C(221) . . 149.5(5) ?
Mo(21) Mo(22) C(222) . . 149.0(4) ?
Mo(21) Mo(22) C(222) . 2 149.0(4) ?
Mo(21) Mo(22) C(223) . . 147.6(4) ?
Mo(21) Mo(22) C(223) . 2 147.6(4) ?
C(221) Mo(22) C(222) . . 34.9(4) ?
C(221) Mo(22) C(222) . 2 34.9(4) ?
C(221) Mo(22) C(223) . . 59.4(6) ?
C(221) Mo(22) C(223) . 2 59.4(6) ?
C(222) Mo(22) C(222) . 2 58.7(7) ?
C(222) Mo(22) C(223) . . 35.9(5) ?
C(222) Mo(22) C(223) . 2 60.1(5) ?
C(223) Mo(22) C(223) . 2 37.1(8) ?
Mo(21) C(211) C(212) . . 72.5(10) ?
Mo(21) C(211) C(212) . 2 72.5(10) ?
Mo(21) C(211) C(2111) . . 127.8(14) ?
C(212) C(211) C(212) . 2 109.0(18) ?
C(212) C(211) C(2111) . . 125.3(9) ?
Mo(21) C(212) C(211) . . 72.6(10) ?
Mo(21) C(212) C(213) . . 70.0(7) ?
Mo(21) C(212) C(2121) . . 127.5(10) ?
C(211) C(212) C(213) . . 108.2(13) ?
C(211) C(212) C(2121) . . 124.4(15) ?
C(213) C(212) C(2121) . . 127.2(15) ?
Mo(21) C(213) C(212) . . 74.1(7) ?
Mo(21) C(213) C(213) . 2 71.8(4) ?
Mo(21) C(213) C(2131) . . 128.0(11) ?
C(212) C(213) C(213) . 2 107.3(8) ?
C(212) C(213) C(2131) . . 126.6(15) ?
C(213) C(213) C(2131) 2 . 125.2(11) ?
Mo(22) C(221) C(222) . . 71.2(9) ?
Mo(22) C(221) C(222) . 2 71.2(9) ?
Mo(22) C(221) C(2211) . . 129.2(15) ?
C(222) C(221) C(222) . 2 108.3(17) ?
C(222) C(221) C(2211) . . 125.7(8) ?
Mo(22) C(222) C(221) . . 73.9(9) ?
Mo(22) C(222) C(223) . . 70.4(8) ?
Mo(22) C(222) C(2221) . . 128.2(11) ?
C(221) C(222) C(223) . . 109.0(13) ?
C(221) C(222) C(2221) . . 126.3(14) ?
C(223) C(222) C(2221) . . 124.2(15) ?
Mo(22) C(223) C(222) . . 73.7(8) ?
Mo(22) C(223) C(223) . 2 71.4(4) ?
Mo(22) C(223) C(2231) . . 127.1(10) ?
C(222) C(223) C(223) . 2 106.9(9) ?
C(222) C(223) C(2231) . . 126.1(16) ?
C(223) C(223) C(2231) 2 . 126.4(11) ?
I(31) Fe I(32) . . 107.37(13) yes
I(31) Fe I(33) . . 111.42(8) yes
I(31) Fe I(33) . 2 111.42(8) yes
I(32) Fe I(33) . . 108.39(8) yes
I(32) Fe I(33) . 2 108.39(8) yes
I(33) Fe I(33) . 2 109.73(14) yes

loop_
_geom_bond_atom_site_label_1
_geom_bond_atom_site_label_2
_geom_bond_site_symmetry_2
_geom_bond_distance
_geom_bond_publ_flag
I(1) Mo(1) . 2.7923(15) yes
I(11) Mo(1) . 2.7906(15) yes
I(12) Mo(1) . 2.7971(15) yes
Mo(1) Mo(1) 2 2.816(2) yes
Mo(1) O(11) . 1.908(9) yes
Mo(1) C(11) . 2.294(15) yes
Mo(1) C(12) . 2.341(15) yes
Mo(1) C(13) . 2.446(15) yes
Mo(1) C(14) . 2.375(14) yes
Mo(1) C(15) . 2.305(14) yes
C(11) C(12) . 1.39(2) ?
C(11) C(15) . 1.41(2) ?
C(11) C(111) . 1.49(2) ?
C(12) C(13) . 1.42(2) ?
C(12) C(121) . 1.50(2) ?
C(13) C(14) . 1.40(2) ?
C(13) C(131) . 1.50(2) ?
C(14) C(15) . 1.44(2) ?
C(14) C(141) . 1.48(2) ?
C(15) C(151) . 1.49(2) ?
I(21) Mo(21) . 2.748(2) yes
I(21) Mo(22) . 2.735(2) yes
I(22) Mo(21) . 2.7592(19) yes
I(22) Mo(22) . 2.759(2) yes
I(23) Mo(21) . 2.7715(14) yes
I(23) Mo(22) . 2.7735(13) yes
Mo(21) Mo(22) . 2.704(2) yes
Mo(21) C(211) . 2.33(2) yes
Mo(21) C(212) . 2.331(14) yes
Mo(21) C(213) . 2.278(12) yes
Mo(22) C(221) . 2.364(18) yes
Mo(22) C(222) . 2.330(14) yes
Mo(22) C(223) . 2.287(14) yes
C(211) C(212) . 1.397(19) ?
C(211) C(2111) . 1.53(3) ?
C(212) C(213) . 1.42(2) ?
C(212) C(2121) . 1.50(2) ?
C(213) C(213) 2 1.43(3) ?
C(213) C(2131) . 1.49(2) ?
C(221) C(222) . 1.409(19) ?
C(221) C(2211) . 1.50(3) ?
C(222) C(223) . 1.42(2) ?
C(222) C(2221) . 1.51(2) ?
C(223) C(223) 2 1.46(3) ?
C(223) C(2231) . 1.46(2) ?
I(31) Fe . 2.546(3) yes
I(32) Fe . 2.510(3) yes
I(33) Fe . 2.535(2) yes
